data_7218807
loop_
_publ_author_name
'Wang, Jian-Rong'
'Ye, Chanjuan'
'Zhu, Bingqing'
'Zhou, Chun'
'Mei, Xuefeng'

_publ_section_title
;
 Pharmaceutical cocrystals of the anti-tuberculosis drug pyrazinamide with
 dicarboxylic and tricarboxylic acids
;
_journal_issue 4
_journal_name_full CrystEngComm
_journal_page_first 747
_journal_paper_doi 10.1039/C4CE02044H
_journal_volume 17
_journal_year 2015
_chemical_formula_sum 'C20 H28 N6 O6'
_chemical_formula_weight 448.48
_chemical_name_common PZA-SEB
_chemical_name_systematic
;
 ?
;
_space_group_IT_number 2
_symmetry_cell_setting triclinic
_symmetry_space_group_name_Hall '-P 1'
_symmetry_space_group_name_H-M 'P -1'
_atom_sites_solution_hydrogens geom
_atom_sites_solution_primary direct
_atom_sites_solution_secondary difmap
_audit_creation_method SHELXL-97
_cell_angle_alpha 88.781(5)
_cell_angle_beta 83.380(5)
_cell_angle_gamma 86.981(6)
_cell_formula_units_Z 1
_cell_length_a 5.0909(4)
_cell_length_b 5.4368(5)
_cell_length_c 20.3002(17)
_cell_measurement_reflns_used 6169
_cell_measurement_temperature 296(2)
_cell_measurement_theta_max 54.87
_cell_measurement_theta_min 4.50
_cell_volume 557.29(8)
_computing_cell_refinement 'Bruker SAINT'
_computing_data_collection 'Bruker APEX2'
_computing_data_reduction 'Bruker SAINT'
_computing_molecular_graphics 'Bruker SHELXTL'
_computing_publication_material 'Bruker SHELXTL'
_computing_structure_refinement 'SHELXL-97 (Sheldrick, 2008)'
_computing_structure_solution 'SHELXS-97 (Sheldrick, 2008)'
_diffrn_ambient_temperature 296(2)
_diffrn_measured_fraction_theta_full 0.996
_diffrn_measured_fraction_theta_max 0.996
_diffrn_measurement_device_type 'Bruker APEX-II CCD'
_diffrn_measurement_method 'phi and omega scans'
_diffrn_radiation_monochromator graphite
_diffrn_radiation_source 'fine-focus sealed tube'
_diffrn_radiation_type MoK\a
_diffrn_radiation_wavelength 0.71073
_diffrn_reflns_av_R_equivalents 0.0231
_diffrn_reflns_av_sigmaI/netI 0.0190
_diffrn_reflns_limit_h_max 6
_diffrn_reflns_limit_h_min -6
_diffrn_reflns_limit_k_max 6
_diffrn_reflns_limit_k_min -6
_diffrn_reflns_limit_l_max 24
_diffrn_reflns_limit_l_min -24
_diffrn_reflns_number 8078
_diffrn_reflns_theta_full 25.00
_diffrn_reflns_theta_max 25.00
_diffrn_reflns_theta_min 2.02
_exptl_absorpt_coefficient_mu 0.100
_exptl_absorpt_correction_T_max 0.9939
_exptl_absorpt_correction_T_min 0.9830
_exptl_absorpt_correction_type multi-scan
_exptl_absorpt_process_details sadabs
_exptl_crystal_colour colorless
_exptl_crystal_density_diffrn 1.336
_exptl_crystal_density_method 'not measured'
_exptl_crystal_description needle
_exptl_crystal_F_000 238
_exptl_crystal_size_max 0.18
_exptl_crystal_size_mid 0.12
_exptl_crystal_size_min 0.12
_refine_diff_density_max 0.182
_refine_diff_density_min -0.137
_refine_diff_density_rms 0.030
_refine_ls_extinction_coef 0.014(5)
_refine_ls_extinction_expression Fc^*^=kFc[1+0.001xFc^2^\l^3^/sin(2\q)]^-1/4^
_refine_ls_extinction_method SHELXL
_refine_ls_goodness_of_fit_ref 1.054
_refine_ls_hydrogen_treatment mixed
_refine_ls_matrix_type full
_refine_ls_number_parameters 155
_refine_ls_number_reflns 1951
_refine_ls_number_restraints 3
_refine_ls_restrained_S_all 1.055
_refine_ls_R_factor_all 0.0486
_refine_ls_R_factor_gt 0.0368
_refine_ls_shift/su_max 0.000
_refine_ls_shift/su_mean 0.000
_refine_ls_structure_factor_coef Fsqd
_refine_ls_weighting_details 'calc w=1/[\s^2^(Fo^2^)+(0.0460P)^2^+0.1320P] where P=(Fo^2^+2Fc^2^)/3'
_refine_ls_weighting_scheme calc
_refine_ls_wR_factor_gt 0.0954
_refine_ls_wR_factor_ref 0.1017
_reflns_number_gt 1560
_reflns_number_total 1951
_reflns_threshold_expression >2sigma(I)
_cod_data_source_file c4ce02044h2.cif
_cod_data_source_block C:\Users\JRWang\Desktop\SEB\2013092.CIF
_cod_depositor_comments 'Adding full bibliography for 7218806--7218809.cif.'
_cod_original_sg_symbol_H-M P-1
_cod_database_code 7218807

loop_
_symmetry_equiv_pos_as_xyz
'x, y, z'
'-x, -y, -z'

loop_
_atom_site_label
_atom_site_type_symbol
_atom_site_fract_x
_atom_site_fract_y
_atom_site_fract_z
_atom_site_U_iso_or_equiv
_atom_site_adp_type
_atom_site_occupancy
_atom_site_symmetry_multiplicity
_atom_site_calc_flag
_atom_site_refinement_flags
O1 O 1.2714(3) 0.3122(2) 0.68785(6) 0.0626(4) Uani 1 1 d .
O2 O 1.0871(3) 0.6558(2) 0.73269(6) 0.0676(4) Uani 1 1 d .
O3 O 0.6283(2) 0.1695(2) 0.06529(6) 0.0550(4) Uani 1 1 d .
N1 N 0.1333(2) 0.6435(2) 0.10287(7) 0.0446(4) Uani 1 1 d .
N2 N 0.2392(3) 0.2421(3) 0.02349(7) 0.0501(4) Uani 1 1 d D
H13 H 0.089(3) 0.320(3) 0.0268(10) 0.075 Uiso 1 1 d D
H11 H 0.271(4) 0.123(3) -0.0034(9) 0.075 Uiso 1 1 d D
N3 N 0.4359(3) 0.7043(3) 0.20688(7) 0.0480(4) Uani 1 1 d .
C1 C 1.1087(3) 0.5097(3) 0.68882(8) 0.0453(4) Uani 1 1 d .
C2 C 0.9531(4) 0.5204(3) 0.63079(8) 0.0546(5) Uani 1 1 d .
H6 H 0.8193 0.3990 0.6379 0.065 Uiso 1 1 calc R
H5 H 1.0711 0.4724 0.5917 0.065 Uiso 1 1 calc R
C3 C 0.8178(4) 0.7658(3) 0.61646(8) 0.0508(4) Uani 1 1 d .
H3 H 0.9471 0.8917 0.6126 0.061 Uiso 1 1 calc R
H2 H 0.6850 0.8079 0.6532 0.061 Uiso 1 1 calc R
C4 C 0.6869(4) 0.7632(3) 0.55315(9) 0.0539(5) Uani 1 1 d .
H4 H 0.8185 0.7060 0.5176 0.065 Uiso 1 1 calc R
H7 H 0.5506 0.6439 0.5588 0.065 Uiso 1 1 calc R
C5 C 0.5637(4) 1.0048(3) 0.53172(8) 0.0526(5) Uani 1 1 d .
H8 H 0.6992 1.1248 0.5260 0.063 Uiso 1 1 calc R
H9 H 0.4306 1.0620 0.5669 0.063 Uiso 1 1 calc R
C6 C 0.2307(3) 0.8573(3) 0.19718(8) 0.0482(4) Uani 1 1 d .
H10 H 0.1870 0.9884 0.2257 0.058 Uiso 1 1 calc R
C7 C 0.0814(3) 0.8258(3) 0.14585(9) 0.0484(4) Uani 1 1 d .
H12 H -0.0612 0.9363 0.1410 0.058 Uiso 1 1 calc R
C8 C 0.3419(3) 0.4924(3) 0.11203(7) 0.0375(4) Uani 1 1 d .
C9 C 0.4140(3) 0.2866(3) 0.06443(7) 0.0394(4) Uani 1 1 d .
C10 C 0.4905(3) 0.5219(3) 0.16381(8) 0.0435(4) Uani 1 1 d .
H14 H 0.6328 0.4113 0.1688 0.052 Uiso 1 1 calc R
H1 H 1.358(4) 0.303(4) 0.7230(10) 0.065 Uiso 1 1 d .

loop_
_atom_site_aniso_label
_atom_site_aniso_U_11
_atom_site_aniso_U_22
_atom_site_aniso_U_33
_atom_site_aniso_U_23
_atom_site_aniso_U_13
_atom_site_aniso_U_12
O1 0.0750(9) 0.0643(8) 0.0500(8) -0.0174(6) -0.0263(6) 0.0299(7)
O2 0.0876(10) 0.0613(8) 0.0571(8) -0.0211(7) -0.0329(7) 0.0278(7)
O3 0.0415(6) 0.0643(8) 0.0609(8) -0.0223(6) -0.0172(5) 0.0165(6)
N1 0.0401(7) 0.0447(8) 0.0490(8) 0.0008(6) -0.0107(6) 0.0077(6)
N2 0.0463(8) 0.0537(9) 0.0530(9) -0.0116(7) -0.0208(7) 0.0086(7)
N3 0.0508(8) 0.0492(8) 0.0442(8) -0.0086(6) -0.0108(6) 0.0104(7)
C1 0.0516(10) 0.0445(9) 0.0397(9) -0.0055(7) -0.0089(7) 0.0078(8)
C2 0.0646(11) 0.0527(11) 0.0485(10) -0.0086(8) -0.0199(9) 0.0103(9)
C3 0.0590(10) 0.0498(10) 0.0456(10) -0.0055(8) -0.0179(8) 0.0066(8)
C4 0.0646(11) 0.0523(11) 0.0472(10) -0.0057(8) -0.0202(8) 0.0074(9)
C5 0.0625(11) 0.0508(10) 0.0471(10) -0.0056(8) -0.0204(8) 0.0066(8)
C6 0.0515(10) 0.0425(9) 0.0488(10) -0.0047(7) -0.0034(8) 0.0104(8)
C7 0.0420(9) 0.0444(9) 0.0574(11) 0.0028(8) -0.0070(8) 0.0127(7)
C8 0.0328(8) 0.0407(9) 0.0386(8) 0.0016(7) -0.0048(6) 0.0024(6)
C9 0.0367(8) 0.0444(9) 0.0375(8) -0.0002(7) -0.0075(6) 0.0014(7)
C10 0.0397(8) 0.0471(9) 0.0438(9) -0.0059(7) -0.0105(7) 0.0111(7)

loop_
_atom_type_symbol
_atom_type_description
_atom_type_scat_dispersion_real
_atom_type_scat_dispersion_imag
_atom_type_scat_source
C C 0.0033 0.0016 'International Tables Vol C Tables 4.2.6.8 and 6.1.1.4'
H H 0.0000 0.0000 'International Tables Vol C Tables 4.2.6.8 and 6.1.1.4'
N N 0.0061 0.0033 'International Tables Vol C Tables 4.2.6.8 and 6.1.1.4'
O O 0.0106 0.0060 'International Tables Vol C Tables 4.2.6.8 and 6.1.1.4'

loop_
_geom_angle_atom_site_label_1
_geom_angle_atom_site_label_2
_geom_angle_atom_site_label_3
_geom_angle
_geom_angle_site_symmetry_1
_geom_angle_site_symmetry_3
C1 O1 H1 111.6(13) . .
C7 N1 C8 115.90(13) . .
C9 N2 H13 120.6(14) . .
C9 N2 H11 119.3(14) . .
H13 N2 H11 119.7(19) . .
C6 N3 C10 116.39(14) . .
O2 C1 O1 122.79(15) . .
O2 C1 C2 125.35(15) . .
O1 C1 C2 111.82(14) . .
C1 C2 C3 116.24(14) . .
C1 C2 H6 108.2 . .
C3 C2 H6 108.2 . .
C1 C2 H5 108.2 . .
C3 C2 H5 108.2 . .
H6 C2 H5 107.4 . .
C2 C3 C4 111.98(14) . .
C2 C3 H3 109.2 . .
C4 C3 H3 109.2 . .
C2 C3 H2 109.2 . .
C4 C3 H2 109.2 . .
H3 C3 H2 107.9 . .
C5 C4 C3 116.13(14) . .
C5 C4 H4 108.3 . .
C3 C4 H4 108.3 . .
C5 C4 H7 108.3 . .
C3 C4 H7 108.3 . .
H4 C4 H7 107.4 . .
C4 C5 C5 114.63(18) . 2_676
C4 C5 H8 108.6 . .
C5 C5 H8 108.6 2_676 .
C4 C5 H9 108.6 . .
C5 C5 H9 108.6 2_676 .
H8 C5 H9 107.6 . .
N3 C6 C7 121.52(15) . .
N3 C6 H10 119.2 . .
C7 C6 H10 119.2 . .
N1 C7 C6 122.52(14) . .
N1 C7 H12 118.7 . .
C6 C7 H12 118.7 . .
N1 C8 C10 121.76(14) . .
N1 C8 C9 118.46(13) . .
C10 C8 C9 119.78(13) . .
O3 C9 N2 123.95(14) . .
O3 C9 C8 119.50(13) . .
N2 C9 C8 116.54(13) . .
N3 C10 C8 121.89(14) . .
N3 C10 H14 119.1 . .
C8 C10 H14 119.1 . .

loop_
_geom_bond_atom_site_label_1
_geom_bond_atom_site_label_2
_geom_bond_distance
_geom_bond_site_symmetry_2
O1 C1 1.3198(19) .
O1 H1 0.88(2) .
O2 C1 1.1978(19) .
O3 C9 1.2358(17) .
N1 C7 1.330(2) .
N1 C8 1.3355(18) .
N2 C9 1.3201(19) .
N2 H13 0.852(9) .
N2 H11 0.853(9) .
N3 C6 1.331(2) .
N3 C10 1.333(2) .
C1 C2 1.492(2) .
C2 C3 1.508(2) .
C2 H6 0.9700 .
C2 H5 0.9700 .
C3 C4 1.515(2) .
C3 H3 0.9700 .
C3 H2 0.9700 .
C4 C5 1.503(2) .
C4 H4 0.9700 .
C4 H7 0.9700 .
C5 C5 1.510(3) 2_676
C5 H8 0.9700 .
C5 H9 0.9700 .
C6 C7 1.377(2) .
C6 H10 0.9300 .
C7 H12 0.9300 .
C8 C10 1.381(2) .
C8 C9 1.497(2) .
C10 H14 0.9300 .

loop_
_geom_torsion_atom_site_label_1
_geom_torsion_atom_site_label_2
_geom_torsion_atom_site_label_3
_geom_torsion_atom_site_label_4
_geom_torsion
_geom_torsion_site_symmetry_4
O2 C1 C2 C3 18.0(3) .
O1 C1 C2 C3 -164.07(16) .
C1 C2 C3 C4 174.72(16) .
C2 C3 C4 C5 -175.61(16) .
C3 C4 C5 C5 179.7(2) 2_676
C10 N3 C6 C7 0.8(2) .
C8 N1 C7 C6 -0.6(2) .
N3 C6 C7 N1 -0.5(3) .
C7 N1 C8 C10 1.2(2) .
C7 N1 C8 C9 -178.74(14) .
N1 C8 C9 O3 168.47(15) .
C10 C8 C9 O3 -11.5(2) .
N1 C8 C9 N2 -11.6(2) .
C10 C8 C9 N2 168.49(15) .
C6 N3 C10 C8 -0.2(2) .
N1 C8 C10 N3 -0.9(2) .
C9 C8 C10 N3 179.09(14) .
